data_7720918
loop_
_publ_author_name
'Chen, Ze-Hong'
'Cai, Hui-Min'
'Feng, Xiao-Shan'
'Cai, Li-Xuan'
'Cheng, Ting-Ting'
'Zhou, Li-Peng'
'Sun, Qing-Fu'

_publ_section_title
;
 Diversified lanthanide-directed self-assembly using a tritopic
 tetradentate acylhydrazone ligand.
;
_journal_issue 20
_journal_name_full 'Dalton transactions (Cambridge, England : 2003)'
_journal_page_first 7891
_journal_page_last 7898
_journal_paper_doi 10.1039/d6dt00576d
_journal_volume 55
_journal_year 2026
_chemical_formula_sum 'Al0.09 Ba0.32 Fe1.35 Mn6.03 O16 Pb1.03 Ti0.49 Zn0.04'
_chemical_name_systematic
;
Barium Lead Manganese Iron Titanium Aluminium Zinc Oxide 
(0.32/1.03/6.03/1.35/0.49/0.09/0.04/16)
;
_space_group_IT_number 87
_space_group_name_Hall '-I 4'
_space_group_name_H-M_alt 'I 4/m'
_symmetry_cell_setting tetragonal
_symmetry_Int_Tables_number 87
_symmetry_space_group_name_H-M 'I 4/m'
_audit_update_record
;
2018-02-28 deposited with the CCDC.	2026-04-23 downloaded from the CCDC.
;
_cell_angle_alpha 90
_cell_angle_beta 90
_cell_angle_gamma 90
_cell_formula_units_Z 1
_cell_length_a 9.9043
_cell_length_b 9.9043
_cell_length_c 2.8986
_cell_volume 284.339
_refine_ls_R_factor_all 0.026
_cod_data_source_file d6dt00576d2.cif
_cod_data_source_block 252685-ICSD
_cod_depositor_comments 'Adding full bibliography for 7720917--7720919.cif.'
_cod_original_cell_volume 284.34
_cod_original_formula_sum
;
Al0.09 Ba0.32 Fe1.35 Mn6.03 O16 Pb1.03 Ti0.49 Zn0.04
;
_cod_database_code 7720918

loop_
_symmetry_equiv_pos_site_id
_symmetry_equiv_pos_as_xyz
1 '-y, x, -z'
2 'y, -x, -z'
3 'x, y, -z'
4 '-x, -y, -z'
5 'y, -x, z'
6 '-y, x, z'
7 '-x, -y, z'
8 'x, y, z'
9 '-y+1/2, x+1/2, -z+1/2'
10 'y+1/2, -x+1/2, -z+1/2'
11 'x+1/2, y+1/2, -z+1/2'
12 '-x+1/2, -y+1/2, -z+1/2'
13 'y+1/2, -x+1/2, z+1/2'
14 '-y+1/2, x+1/2, z+1/2'
15 '-x+1/2, -y+1/2, z+1/2'
16 'x+1/2, y+1/2, z+1/2'

loop_
_atom_site_label
_atom_site_type_symbol
_atom_site_fract_x
_atom_site_fract_y
_atom_site_fract_z
Ba1 Ba2+ 0.5 0.5 0.5
Pb1 Pb2+ 0.5 0.5 0.5
Pb2 Pb2+ 0.5 0.5 0.259
Mn1 Mn3.8+ 0.1653 0.6502 0.5
Fe1 Fe3+ 0.1653 0.6502 0.5
Ti1 Ti4+ 0.1653 0.6502 0.5
Al1 Al3+ 0.1653 0.6502 0.5
Zn1 Zn2+ 0.1653 0.6502 0.5
O1 O2- 0.1665 0.4585 0.5
O2 O2- 0.2979 0.6536 0

loop_
_citation_id
_citation_doi
_citation_year
1 10.1007/s00269-016-0811-z 2016
